data_4505643
loop_
_publ_author_name
'Timofeeva, Tatiana V.'
'Kuhn, Genevieve H.'
'Nesterov, Volodymyr V.'
'Nesterov, Vladimir N.'
'Frazier, Donald O.'
'Penn, Benjamin G.'
'Antipin, Mikhail Yu.'

_publ_section_title
;
 Cocrystal of 1,1-Dicyano-2-(4-hydroxyphenyl)-ethene withl-Proline and
 Induced Conformational Polymorphism of 1,1-Dicyano-2-(4-hydroxy-
 3-methoxyphenyl)-ethene
;
_journal_issue 3
_journal_name_full 'Crystal Growth &amp; Design'
_journal_page_first 383
_journal_paper_doi 10.1021/cg0200513
_journal_volume 3
_journal_year 2003
_chemical_formula_moiety 'C11 H8 N2 O2'
_chemical_formula_sum 'C11 H8 N2 O2'
_chemical_formula_weight 200.19
_chemical_name_systematic
;
 ?
;
_space_group_IT_number 14
_symmetry_cell_setting monoclinic
_symmetry_space_group_name_Hall '-P 2yn'
_symmetry_space_group_name_H-M 'P 1 21/n 1'
_atom_sites_solution_hydrogens geom
_atom_sites_solution_primary direct
_atom_sites_solution_secondary difmap
_audit_creation_method SHELXL-97
_cell_angle_alpha 90.00
_cell_angle_beta 92.94(3)
_cell_angle_gamma 90.00
_cell_formula_units_Z 8
_cell_length_a 4.8360(10)
_cell_length_b 13.042(3)
_cell_length_c 32.438(7)
_cell_measurement_reflns_used 24
_cell_measurement_temperature 295(2)
_cell_measurement_theta_max 12
_cell_measurement_theta_min 11
_cell_volume 2043.2(8)
_computing_cell_refinement 'Enraf-Nonius CAD4'
_computing_data_collection 'Enraf-Nonius CAD4 (Enraf-Nonius, 1989)'
_computing_data_reduction 'Siemens SHELXTL (Sheldrick, 1994)'
_computing_molecular_graphics 'Siemens SHELXTL'
_computing_publication_material SHELXL97
_computing_structure_refinement 'SHELXL-97 (Sheldrick, 1997)'
_computing_structure_solution 'SHELXS-97 (Sheldrick, 1990)'
_diffrn_ambient_temperature 295(2)
_diffrn_measured_fraction_theta_full 0.993
_diffrn_measured_fraction_theta_max 0.993
_diffrn_measurement_device_type 'Enraf-Nonius CAD4'
_diffrn_measurement_method \q/2\q
_diffrn_radiation_monochromator graphite
_diffrn_radiation_source 'fine-focus sealed tube'
_diffrn_radiation_type MoK\a
_diffrn_radiation_wavelength 0.71073
_diffrn_reflns_av_R_equivalents 0.2917
_diffrn_reflns_av_sigmaI/netI 0.2518
_diffrn_reflns_limit_h_max 6
_diffrn_reflns_limit_h_min 0
_diffrn_reflns_limit_k_max 16
_diffrn_reflns_limit_k_min 0
_diffrn_reflns_limit_l_max 41
_diffrn_reflns_limit_l_min -41
_diffrn_reflns_number 4941
_diffrn_reflns_theta_full 26.96
_diffrn_reflns_theta_max 26.96
_diffrn_reflns_theta_min 1.26
_diffrn_standards_decay_% 3
_diffrn_standards_interval_count 97
_diffrn_standards_number 3
_exptl_absorpt_coefficient_mu 0.092
_exptl_absorpt_correction_type none
_exptl_crystal_colour yellow
_exptl_crystal_density_diffrn 1.302
_exptl_crystal_density_method 'not measured'
_exptl_crystal_description plate
_exptl_crystal_F_000 832
_exptl_crystal_size_max 0.50
_exptl_crystal_size_mid 0.30
_exptl_crystal_size_min 0.10
_refine_diff_density_max 0.221
_refine_diff_density_min -0.214
_refine_diff_density_rms 0.056
_refine_ls_extinction_method none
_refine_ls_goodness_of_fit_ref 0.908
_refine_ls_hydrogen_treatment mixed
_refine_ls_matrix_type full
_refine_ls_number_parameters 281
_refine_ls_number_reflns 4411
_refine_ls_number_restraints 0
_refine_ls_restrained_S_all 0.908
_refine_ls_R_factor_all 0.3034
_refine_ls_R_factor_gt 0.0672
_refine_ls_shift/su_max 0.005
_refine_ls_shift/su_mean 0.000
_refine_ls_structure_factor_coef Fsqd
_refine_ls_weighting_details 'calc w=1/[\s^2^(Fo^2^)+(0.0980P)^2^+0.0000P] where P=(Fo^2^+2Fc^2^)/3'
_refine_ls_weighting_scheme calc
_refine_ls_wR_factor_gt 0.1527
_refine_ls_wR_factor_ref 0.2358
_reflns_number_gt 1268
_reflns_number_total 4411
_reflns_threshold_expression >2sigma(I)
_cod_data_source_file cg0200513_s3.cif
_cod_data_source_block IIa
_cod_depositor_comments
;
The following automatic conversions were performed:

'_symmetry_cell_setting' value 'Monoclinic' changed to 'monoclinic'
according to /home/saulius/struct/CIF-dictionaries/cif_core.dic
dictionary named 'cif_core.dic' version 2.4.1 from 2010-06-29.

Automatic conversion script
Id: cif_fix_values 1715 2011-07-08 13:25:40Z adriana 
;
_cod_original_cell_volume 2043.2(7)
_cod_database_code 4505643

loop_
_symmetry_equiv_pos_as_xyz
'x, y, z'
'-x+1/2, y+1/2, -z+1/2'
'-x, -y, -z'
'x-1/2, -y-1/2, z-1/2'

loop_
_atom_site_label
_atom_site_type_symbol
_atom_site_fract_x
_atom_site_fract_y
_atom_site_fract_z
_atom_site_U_iso_or_equiv
_atom_site_adp_type
_atom_site_occupancy
_atom_site_symmetry_multiplicity
_atom_site_calc_flag
_atom_site_refinement_flags
O1 O 1.3362(9) 0.9068(3) 0.18843(13) 0.0795(13) Uani 1 1 d .
O2 O 1.2951(7) 0.7655(3) 0.24658(12) 0.0644(10) Uani 1 1 d .
N1 N 0.7490(10) 0.4434(4) 0.24518(17) 0.0749(14) Uani 1 1 d .
N2 N 0.0892(9) 0.3998(4) 0.15098(15) 0.0731(14) Uani 1 1 d .
C1 C 0.7583(10) 0.6763(4) 0.16951(16) 0.0518(13) Uani 1 1 d .
C2 C 0.9296(9) 0.6791(4) 0.20592(15) 0.0522(13) Uani 1 1 d .
H2A H 0.9130 0.6281 0.2257 0.063 Uiso 1 1 calc R
C3 C 1.1186(9) 0.7550(4) 0.21266(15) 0.0489(13) Uani 1 1 d .
C4 C 1.1509(11) 0.8316(4) 0.18240(18) 0.0615(15) Uani 1 1 d .
C5 C 0.9888(13) 0.8282(5) 0.14671(19) 0.0780(18) Uani 1 1 d .
H5A H 1.0110 0.8774 0.1264 0.094 Uiso 1 1 calc R
C6 C 0.7961(12) 0.7538(5) 0.14066(18) 0.0692(16) Uani 1 1 d .
H6A H 0.6848 0.7542 0.1164 0.083 Uiso 1 1 calc R
C7 C 0.5542(10) 0.5999(4) 0.16014(16) 0.0557(14) Uani 1 1 d .
H7A H 0.4432 0.6132 0.1365 0.067 Uiso 1 1 calc R
C8 C 0.4923(9) 0.5113(4) 0.17943(15) 0.0507(13) Uani 1 1 d .
C9 C 0.6337(10) 0.4741(4) 0.21561(18) 0.0551(14) Uani 1 1 d .
C10 C 0.2675(11) 0.4481(4) 0.16380(16) 0.0593(15) Uani 1 1 d .
C11 C 1.2736(12) 0.6917(5) 0.27832(17) 0.0752(18) Uani 1 1 d .
H11A H 1.4094 0.7060 0.3002 0.113 Uiso 1 1 calc R
H11B H 1.3052 0.6245 0.2674 0.113 Uiso 1 1 calc R
H11C H 1.0918 0.6947 0.2888 0.113 Uiso 1 1 calc R
H1 H 1.459(9) 0.899(4) 0.2093(16) 0.057(16) Uiso 1 1 d .
O1' O 0.7174(7) 0.2309(3) 0.14099(12) 0.0663(11) Uani 1 1 d .
O2' O 0.5997(7) 0.3684(3) 0.08348(11) 0.0666(11) Uani 1 1 d .
N1' N -0.0516(12) 0.3490(4) -0.04413(19) 0.1007(19) Uani 1 1 d .
N2' N -0.6292(10) 0.1006(4) -0.05388(15) 0.0741(14) Uani 1 1 d .
C1' C 0.0992(9) 0.1663(4) 0.05211(15) 0.0489(13) Uani 1 1 d .
C2' C 0.2402(9) 0.2606(4) 0.05147(15) 0.0497(13) Uani 1 1 d .
H2'A H 0.1931 0.3091 0.0313 0.060 Uiso 1 1 calc R
C3' C 0.4472(10) 0.2806(4) 0.08079(16) 0.0496(13) Uani 1 1 d .
C4' C 0.5167(10) 0.2102(4) 0.11159(16) 0.0503(13) Uani 1 1 d .
C5' C 0.3793(10) 0.1181(4) 0.11249(16) 0.0594(14) Uani 1 1 d .
H5'A H 0.4283 0.0696 0.1326 0.071 Uiso 1 1 calc R
C6' C 0.1692(10) 0.0980(4) 0.08351(16) 0.0586(14) Uani 1 1 d .
H6'A H 0.0714 0.0368 0.0851 0.070 Uiso 1 1 calc R
C7' C -0.1208(9) 0.1379(4) 0.02285(16) 0.0549(14) Uani 1 1 d .
H7'A H -0.2100 0.0773 0.0294 0.066 Uiso 1 1 calc R
C8' C -0.2222(10) 0.1823(4) -0.01209(16) 0.0530(13) Uani 1 1 d .
C9' C -0.1229(12) 0.2748(5) -0.02937(17) 0.0642(16) Uani 1 1 d .
C10' C -0.4472(11) 0.1361(4) -0.03556(17) 0.0603(15) Uani 1 1 d .
C11' C 0.5381(14) 0.4482(4) 0.05481(19) 0.087(2) Uani 1 1 d .
H11D H 0.6689 0.5030 0.0592 0.131 Uiso 1 1 calc R
H11E H 0.3545 0.4734 0.0585 0.131 Uiso 1 1 calc R
H11F H 0.5492 0.4224 0.0272 0.131 Uiso 1 1 calc R
H1' H 0.776(16) 0.305(7) 0.134(3) 0.17(4) Uiso 1 1 d .

loop_
_atom_site_aniso_label
_atom_site_aniso_U_11
_atom_site_aniso_U_22
_atom_site_aniso_U_33
_atom_site_aniso_U_23
_atom_site_aniso_U_13
_atom_site_aniso_U_12
O1 0.090(3) 0.070(3) 0.078(3) 0.012(2) -0.013(3) -0.023(3)
O2 0.072(2) 0.064(2) 0.055(2) 0.003(2) -0.0150(19) -0.012(2)
N1 0.079(3) 0.070(3) 0.075(3) 0.012(3) -0.008(3) -0.005(3)
N2 0.055(3) 0.084(4) 0.079(4) -0.006(3) -0.001(3) -0.013(3)
C1 0.046(3) 0.050(3) 0.058(3) -0.005(3) -0.007(3) -0.001(3)
C2 0.051(3) 0.053(3) 0.052(3) 0.003(3) 0.000(3) 0.002(3)
C3 0.047(3) 0.052(3) 0.048(3) -0.002(3) 0.003(3) -0.001(3)
C4 0.060(3) 0.052(3) 0.072(4) -0.006(3) 0.003(3) -0.020(3)
C5 0.093(4) 0.074(4) 0.065(4) 0.021(3) -0.014(4) -0.031(4)
C6 0.075(4) 0.078(4) 0.053(4) 0.015(3) -0.013(3) -0.009(4)
C7 0.052(3) 0.065(4) 0.049(3) -0.005(3) -0.005(2) 0.000(3)
C8 0.034(3) 0.066(4) 0.052(3) -0.007(3) -0.004(2) -0.001(3)
C9 0.048(3) 0.051(3) 0.066(4) -0.007(3) 0.007(3) -0.002(3)
C10 0.046(3) 0.075(4) 0.057(4) -0.003(3) 0.007(3) 0.003(3)
C11 0.083(4) 0.081(4) 0.060(4) 0.008(3) -0.011(3) 0.002(3)
O1' 0.062(2) 0.077(3) 0.057(2) 0.005(2) -0.015(2) -0.009(2)
O2' 0.070(2) 0.058(2) 0.070(3) 0.012(2) -0.003(2) -0.015(2)
N1' 0.125(5) 0.076(4) 0.099(5) 0.020(4) -0.009(4) -0.016(4)
N2' 0.069(3) 0.085(3) 0.067(3) 0.000(3) -0.010(3) -0.009(3)
C1' 0.045(3) 0.048(3) 0.053(3) 0.004(3) 0.007(3) 0.001(3)
C2' 0.052(3) 0.048(3) 0.050(3) 0.003(3) 0.006(3) -0.002(3)
C3' 0.045(3) 0.050(3) 0.055(3) -0.005(3) 0.005(3) -0.009(3)
C4' 0.047(3) 0.058(3) 0.046(3) -0.001(3) 0.000(3) 0.002(3)
C5' 0.065(3) 0.056(4) 0.056(4) 0.019(3) -0.005(3) -0.003(3)
C6' 0.059(3) 0.056(3) 0.061(3) 0.006(3) 0.002(3) -0.008(3)
C7' 0.046(3) 0.055(3) 0.065(4) -0.003(3) 0.010(3) -0.004(3)
C8' 0.052(3) 0.063(3) 0.044(3) 0.006(3) 0.003(3) -0.001(3)
C9' 0.074(4) 0.062(4) 0.056(4) 0.005(3) -0.010(3) -0.003(3)
C10' 0.057(3) 0.070(4) 0.053(3) 0.005(3) -0.009(3) -0.004(3)
C11' 0.117(5) 0.058(4) 0.086(5) 0.017(4) 0.002(4) -0.024(4)

loop_
_atom_type_symbol
_atom_type_description
_atom_type_scat_dispersion_real
_atom_type_scat_dispersion_imag
_atom_type_scat_source
C C 0.0033 0.0016 'International Tables Vol C Tables 4.2.6.8 and 6.1.1.4'
H H 0.0000 0.0000 'International Tables Vol C Tables 4.2.6.8 and 6.1.1.4'
N N 0.0061 0.0033 'International Tables Vol C Tables 4.2.6.8 and 6.1.1.4'
O O 0.0106 0.0060 'International Tables Vol C Tables 4.2.6.8 and 6.1.1.4'

loop_
_geom_angle_atom_site_label_1
_geom_angle_atom_site_label_2
_geom_angle_atom_site_label_3
_geom_angle
C3 O2 C11 116.9(4)
C6 C1 C2 116.9(5)
C6 C1 C7 118.5(5)
C2 C1 C7 124.7(5)
C3 C2 C1 121.1(5)
C2 C3 O2 126.3(5)
C2 C3 C4 120.0(5)
O2 C3 C4 113.7(4)
O1 C4 C5 120.0(5)
O1 C4 C3 120.9(5)
C5 C4 C3 119.1(5)
C6 C5 C4 120.5(5)
C5 C6 C1 122.4(5)
C8 C7 C1 131.7(5)
C7 C8 C9 124.6(4)
C7 C8 C10 120.5(4)
C9 C8 C10 114.9(5)
N1 C9 C8 179.8(6)
N2 C10 C8 178.7(6)
C3' O2' C11' 118.7(4)
C6' C1' C2' 118.3(5)
C6' C1' C7' 117.7(5)
C2' C1' C7' 123.9(5)
C3' C2' C1' 119.6(5)
O2' C3' C2' 125.3(5)
O2' C3' C4' 113.6(4)
C2' C3' C4' 121.1(5)
O1' C4' C5' 119.3(5)
O1' C4' C3' 121.0(5)
C5' C4' C3' 119.7(5)
C6' C5' C4' 119.6(5)
C5' C6' C1' 121.7(5)
C8' C7' C1' 132.2(5)
C7' C8' C9' 125.6(5)
C7' C8' C10' 120.2(5)
C9' C8' C10' 114.3(5)
N1' C9' C8' 177.6(7)
N2' C10' C8' 178.7(7)

loop_
_geom_bond_atom_site_label_1
_geom_bond_atom_site_label_2
_geom_bond_distance
O1 C4 1.336(6)
O2 C3 1.364(6)
O2 C11 1.417(6)
N1 C9 1.156(6)
N2 C10 1.129(6)
C1 C6 1.395(7)
C1 C2 1.408(6)
C1 C7 1.424(7)
C2 C3 1.357(6)
C3 C4 1.415(7)
C4 C5 1.365(7)
C5 C6 1.353(7)
C7 C8 1.354(7)
C8 C9 1.413(8)
C8 C10 1.436(7)
O1' C4' 1.352(5)
O2' C3' 1.363(5)
O2' C11' 1.417(6)
N1' C9' 1.141(7)
N2' C10' 1.135(6)
C1' C6' 1.382(7)
C1' C2' 1.407(6)
C1' C7' 1.438(6)
C2' C3' 1.370(7)
C3' C4' 1.385(7)
C4' C5' 1.375(7)
C5' C6' 1.374(7)
C7' C8' 1.343(6)
C8' C9' 1.424(8)
C8' C10' 1.429(7)

loop_
_geom_torsion_atom_site_label_1
_geom_torsion_atom_site_label_2
_geom_torsion_atom_site_label_3
_geom_torsion_atom_site_label_4
_geom_torsion
C6 C1 C2 C3 1.1(7)
C7 C1 C2 C3 -179.6(5)
C1 C2 C3 O2 -179.9(4)
C1 C2 C3 C4 -1.6(8)
C11 O2 C3 C2 -1.9(7)
C11 O2 C3 C4 179.6(4)
C2 C3 C4 O1 -179.9(5)
O2 C3 C4 O1 -1.3(7)
C2 C3 C4 C5 0.3(8)
O2 C3 C4 C5 178.9(5)
O1 C4 C5 C6 -178.5(6)
C3 C4 C5 C6 1.3(9)
C4 C5 C6 C1 -1.8(10)
C2 C1 C6 C5 0.6(8)
C7 C1 C6 C5 -178.7(6)
C6 C1 C7 C8 171.9(5)
C2 C1 C7 C8 -7.3(9)
C1 C7 C8 C9 -0.7(9)
C1 C7 C8 C10 178.5(5)
C7 C8 C9 N1 -164(100)
C10 C8 C9 N1 17(100)
C7 C8 C10 N2 -8(30)
C9 C8 C10 N2 171(100)
C6' C1' C2' C3' 2.2(7)
C7' C1' C2' C3' 179.9(5)
C11' O2' C3' C2' 2.1(7)
C11' O2' C3' C4' -177.0(5)
C1' C2' C3' O2' 179.7(4)
C1' C2' C3' C4' -1.3(7)
O2' C3' C4' O1' 0.4(7)
C2' C3' C4' O1' -178.7(4)
O2' C3' C4' C5' -179.8(5)
C2' C3' C4' C5' 1.1(8)
O1' C4' C5' C6' 177.9(5)
C3' C4' C5' C6' -1.8(8)
C4' C5' C6' C1' 2.9(8)
C2' C1' C6' C5' -3.1(8)
C7' C1' C6' C5' 179.1(5)
C6' C1' C7' C8' -174.2(5)
C2' C1' C7' C8' 8.1(8)
C1' C7' C8' C9' 0.6(9)
C1' C7' C8' C10' 180.0(5)
C7' C8' C9' N1' -168(16)
C10' C8' C9' N1' 13(17)
C7' C8' C10' N2' 100(32)
C9' C8' C10' N2' -81(32)
